data_1559599
loop_
_publ_author_name
'Bayer, Uwe'
'Werner, Daniel'
'Berkefeld, Andreas'
'Maichle-M\"ossmer, C\"acilia'
'Anwander, Reiner'

_publ_section_title
;
 Cerium-quinone redox couples put under scrutiny.
;
_journal_issue 4
_journal_name_full 'Chemical science'
_journal_page_first 1343
_journal_page_last 1351
_journal_paper_doi 10.1039/d0sc04489j
_journal_volume 12
_journal_year 2020
_chemical_formula_moiety 'C64 H76 Ce2 N8 O8, C4 H8 O'
_chemical_formula_sum 'C68 H84 Ce2 N8 O9'
_chemical_formula_weight 1437.67
_chemical_properties_physical Air-sensitive,Moisture-sensitive
_space_group_crystal_system triclinic
_space_group_IT_number 2
_space_group_name_Hall '-P 1'
_space_group_name_H-M_alt 'P -1'
_atom_sites_solution_hydrogens geom
_audit_creation_method SHELXL-2014/7
_audit_update_record
;
2020-08-10 deposited with the CCDC.	2020-11-23 downloaded from the CCDC.
;
_cell_angle_alpha 79.676(2)
_cell_angle_beta 76.075(2)
_cell_angle_gamma 81.398(2)
_cell_formula_units_Z 2
_cell_length_a 11.8590(14)
_cell_length_b 14.7713(18)
_cell_length_c 19.126(2)
_cell_measurement_reflns_used 6935
_cell_measurement_temperature 100(2)
_cell_measurement_theta_max 26.36
_cell_measurement_theta_min 2.38
_cell_volume 3179.3(6)
_computing_cell_refinement 'SAINT V8.38A (Bruker AXS Inc., 2017)'
_computing_data_collection 'APEX3 v2017.3-0 (Bruker AXS)'
_computing_data_reduction 'SAINT V8.38A (Bruker AXS Inc., 2017)'
_computing_structure_refinement 'SHELXL-2014/7 (Sheldrick, 2014)'
_computing_structure_solution 'XT, VERSION 2014/5,SHELXS-13 (Sheldrick 2008)'
_diffrn_ambient_temperature 100(2)
_diffrn_measured_fraction_theta_full 1.000
_diffrn_measured_fraction_theta_max 0.935
_diffrn_measurement_device_type 'Bruker APEX II DUO'
_diffrn_measurement_method omega/Phi-scans
_diffrn_radiation_type MoK\a
_diffrn_radiation_wavelength 0.71073
_diffrn_reflns_av_R_equivalents 0.0856
_diffrn_reflns_av_unetI/netI 0.0878
_diffrn_reflns_Laue_measured_fraction_full 1.000
_diffrn_reflns_Laue_measured_fraction_max 0.935
_diffrn_reflns_limit_h_max 17
_diffrn_reflns_limit_h_min -17
_diffrn_reflns_limit_k_max 21
_diffrn_reflns_limit_k_min -21
_diffrn_reflns_limit_l_max 27
_diffrn_reflns_limit_l_min -27
_diffrn_reflns_number 72867
_diffrn_reflns_point_group_measured_fraction_full 1.000
_diffrn_reflns_point_group_measured_fraction_max 0.935
_diffrn_reflns_theta_full 25.242
_diffrn_reflns_theta_max 31.795
_diffrn_reflns_theta_min 1.780
_diffrn_source 'ImuS-focus sealed tube'
_exptl_absorpt_coefficient_mu 1.477
_exptl_absorpt_correction_type multi-scan
_exptl_absorpt_process_details sadabs
_exptl_crystal_colour turquoise
_exptl_crystal_density_diffrn 1.502
_exptl_crystal_description plate
_exptl_crystal_F_000 1472
_exptl_crystal_size_max 0.210
_exptl_crystal_size_mid 0.130
_exptl_crystal_size_min 0.020
_exptl_transmission_factor_max 0.7463
_exptl_transmission_factor_min 0.4848
_refine_diff_density_max 2.185
_refine_diff_density_min -2.412
_refine_diff_density_rms 0.149
_refine_ls_extinction_method none
_refine_ls_goodness_of_fit_ref 0.996
_refine_ls_hydrogen_treatment constr
_refine_ls_matrix_type full
_refine_ls_number_parameters 792
_refine_ls_number_reflns 20302
_refine_ls_number_restraints 0
_refine_ls_restrained_S_all 0.996
_refine_ls_R_factor_all 0.0824
_refine_ls_R_factor_gt 0.0442
_refine_ls_shift/su_max 0.004
_refine_ls_shift/su_mean 0.000
_refine_ls_structure_factor_coef Fsqd
_refine_ls_weighting_details 'w=1/[\s^2^(Fo^2^)+(0.0383P)^2^] where P=(Fo^2^+2Fc^2^)/3'
_refine_ls_weighting_scheme calc
_refine_ls_wR_factor_gt 0.0883
_refine_ls_wR_factor_ref 0.1024
_reflns_Friedel_coverage 0.000
_reflns_number_gt 13832
_reflns_number_total 20302
_reflns_threshold_expression 'I > 2\s(I)'
_cod_data_source_file d0sc04489j2.cif
_cod_data_source_block '[Ce(Me2pz)2(thf)2](asq)2_mo_dwanthme2pz_0m_a'
_cod_depositor_comments
;Adding full bibliography for 1559596--1559611.cif.

 Adding full bibliography for 1559596--1559611.cif.
;
_cod_original_cell_volume 3179.2(7)
_cod_database_code 1559599
_shelx_shelxl_version_number 2014/7
_shelx_space_group_comment
;
The symmetry employed for this shelxl refinement is uniquely defined
by the following loop, which should always be used as a source of
symmetry information in preference to the above space-group names.
They are only intended as comments.
;
_shelx_estimated_absorpt_t_min 0.747
_shelx_estimated_absorpt_t_max 0.971

loop_
_space_group_symop_operation_xyz
'x, y, z'
'-x, -y, -z'

loop_
_atom_site_label
_atom_site_type_symbol
_atom_site_fract_x
_atom_site_fract_y
_atom_site_fract_z
_atom_site_U_iso_or_equiv
_atom_site_adp_type
_atom_site_occupancy
_atom_site_site_symmetry_order
_atom_site_calc_flag
_atom_site_refinement_flags_posn
_atom_site_refinement_flags_adp
_atom_site_refinement_flags_occupancy
_atom_site_disorder_assembly
_atom_site_disorder_group
C1 C 0.9123(2) 0.96847(19) 0.42591(17) 0.0120(6) Uani 1 1 d . . . . .
C2 C 0.9293(2) 0.87897(19) 0.46989(17) 0.0120(6) Uani 1 1 d . . . . .
C3 C 0.9727(3) 0.7997(2) 0.43657(18) 0.0144(6) Uani 1 1 d . . . . .
H3 H 0.9890 0.8048 0.3850 0.017 Uiso 1 1 calc R U . . .
C4 C 0.9920(3) 0.7148(2) 0.47759(18) 0.0159(6) Uani 1 1 d . . . . .
H4 H 1.0200 0.6617 0.4543 0.019 Uiso 1 1 calc R U . . .
C5 C 0.9706(3) 0.7063(2) 0.55324(18) 0.0166(6) Uani 1 1 d . . . . .
H5 H 0.9849 0.6475 0.5812 0.020 Uiso 1 1 calc R U . . .
C6 C 0.9286(3) 0.7829(2) 0.58766(18) 0.0145(6) Uani 1 1 d . . . . .
H6 H 0.9146 0.7766 0.6393 0.017 Uiso 1 1 calc R U . . .
C7 C 0.9063(2) 0.87036(19) 0.54695(16) 0.0117(6) Uani 1 1 d . . . . .
C8 C 0.8647(2) 0.95111(19) 0.58330(16) 0.0111(6) Uani 1 1 d . . . . .
C9 C 0.8344(2) 1.03760(19) 0.53965(17) 0.0121(6) Uani 1 1 d . . . . .
C10 C 0.7808(2) 1.1156(2) 0.57358(18) 0.0156(6) Uani 1 1 d . . . . .
H10 H 0.7658 1.1111 0.6251 0.019 Uiso 1 1 calc R U . . .
C11 C 0.7503(3) 1.1975(2) 0.53269(19) 0.0185(7) Uani 1 1 d . . . . .
H11 H 0.7138 1.2492 0.5562 0.022 Uiso 1 1 calc R U . . .
C12 C 0.7723(3) 1.2063(2) 0.45657(19) 0.0186(7) Uani 1 1 d . . . . .
H12 H 0.7503 1.2635 0.4289 0.022 Uiso 1 1 calc R U . . .
C13 C 0.8255(3) 1.1322(2) 0.42190(18) 0.0152(6) Uani 1 1 d . . . . .
H13 H 0.8413 1.1388 0.3702 0.018 Uiso 1 1 calc R U . . .
C14 C 0.8570(2) 1.04608(19) 0.46247(17) 0.0115(6) Uani 1 1 d . . . . .
C15 C 0.9031(3) 1.3436(2) 0.2645(2) 0.0230(7) Uani 1 1 d . . . . .
H15A H 0.9298 1.4052 0.2490 0.035 Uiso 1 1 calc R U . . .
H15B H 0.9285 1.3146 0.3093 0.035 Uiso 1 1 calc R U . . .
H15C H 0.8175 1.3494 0.2737 0.035 Uiso 1 1 calc R U . . .
C16 C 0.9538(3) 1.2849(2) 0.20593(19) 0.0180(7) Uani 1 1 d . . . . .
C17 C 0.9642(3) 1.3080(2) 0.1313(2) 0.0221(7) Uani 1 1 d . . . . .
H17 H 0.9425 1.3666 0.1054 0.027 Uiso 1 1 calc R U . . .
C18 C 1.0130(3) 1.2276(2) 0.10217(19) 0.0214(7) Uani 1 1 d . . . . .
C19 C 1.0447(3) 1.2096(3) 0.02458(19) 0.0304(8) Uani 1 1 d . . . . .
H19A H 0.9797 1.2350 0.0009 0.046 Uiso 1 1 calc R U . . .
H19B H 1.0604 1.1427 0.0237 0.046 Uiso 1 1 calc R U . . .
H19C H 1.1146 1.2394 -0.0014 0.046 Uiso 1 1 calc R U . . .
C20 C 1.2086(3) 0.8899(2) 0.03737(19) 0.0287(8) Uani 1 1 d . . . . .
H20A H 1.2885 0.9052 0.0160 0.043 Uiso 1 1 calc R U . . .
H20B H 1.1532 0.9452 0.0300 0.043 Uiso 1 1 calc R U . . .
H20C H 1.1923 0.8412 0.0137 0.043 Uiso 1 1 calc R U . . .
C21 C 1.1961(3) 0.8566(2) 0.11722(18) 0.0190(7) Uani 1 1 d . . . . .
C22 C 1.2114(3) 0.7673(2) 0.15455(19) 0.0212(7) Uani 1 1 d . . . . .
H22 H 1.2307 0.7113 0.1342 0.025 Uiso 1 1 calc R U . . .
C23 C 1.1926(3) 0.7764(2) 0.22745(18) 0.0170(7) Uani 1 1 d . . . . .
C24 C 1.1994(3) 0.7036(2) 0.2912(2) 0.0254(8) Uani 1 1 d . . . . .
H24A H 1.1283 0.6722 0.3048 0.038 Uiso 1 1 calc R U . . .
H24B H 1.2066 0.7320 0.3322 0.038 Uiso 1 1 calc R U . . .
H24C H 1.2677 0.6585 0.2786 0.038 Uiso 1 1 calc R U . . .
C25 C 0.8755(3) 0.8824(2) 0.23798(19) 0.0214(7) Uani 1 1 d . . . . .
H25A H 0.8095 0.8811 0.2811 0.026 Uiso 1 1 calc R U . . .
H25B H 0.9437 0.8420 0.2517 0.026 Uiso 1 1 calc R U . . .
C26 C 0.8423(4) 0.8510(3) 0.1760(2) 0.0412(11) Uani 1 1 d . . . . .
H26A H 0.7819 0.8077 0.1939 0.049 Uiso 1 1 calc R U . . .
H26B H 0.9111 0.8207 0.1445 0.049 Uiso 1 1 calc R U . . .
C27 C 0.7945(4) 0.9421(3) 0.1357(2) 0.0375(10) Uani 1 1 d . . . . .
H27A H 0.7966 0.9370 0.0844 0.045 Uiso 1 1 calc R U . . .
H27B H 0.7135 0.9625 0.1602 0.045 Uiso 1 1 calc R U . . .
C28 C 0.8783(3) 1.0057(2) 0.14046(19) 0.0223(7) Uani 1 1 d . . . . .
H28A H 0.9503 0.9999 0.1017 0.027 Uiso 1 1 calc R U . . .
H28B H 0.8425 1.0708 0.1354 0.027 Uiso 1 1 calc R U . . .
C29 C 1.3184(3) 1.1658(2) 0.2137(2) 0.0279(8) Uani 1 1 d . . . . .
H29A H 1.4010 1.1518 0.2179 0.034 Uiso 1 1 calc R U . . .
H29B H 1.2691 1.1790 0.2612 0.034 Uiso 1 1 calc R U . . .
C30 C 1.3039(3) 1.2460(2) 0.1539(2) 0.0312(9) Uani 1 1 d . . . . .
H30A H 1.3532 1.2948 0.1532 0.037 Uiso 1 1 calc R U . . .
H30B H 1.2213 1.2734 0.1597 0.037 Uiso 1 1 calc R U . . .
C31 C 1.3441(3) 1.2009(2) 0.0855(2) 0.0295(8) Uani 1 1 d . . . . .
H31A H 1.4281 1.2059 0.0642 0.035 Uiso 1 1 calc R U . . .
H31B H 1.2986 1.2300 0.0486 0.035 Uiso 1 1 calc R U . . .
C32 C 1.3221(3) 1.1000(2) 0.11134(19) 0.0260(8) Uani 1 1 d . . . . .
H32A H 1.2631 1.0840 0.0881 0.031 Uiso 1 1 calc R U . . .
H32B H 1.3952 1.0586 0.0985 0.031 Uiso 1 1 calc R U . . .
C33 C 0.5375(2) 0.39289(18) 0.58043(16) 0.0110(6) Uani 1 1 d . . . . .
C34 C 0.6356(3) 0.43668(19) 0.53373(16) 0.0117(6) Uani 1 1 d . . . . .
C35 C 0.7163(3) 0.46917(19) 0.56446(17) 0.0135(6) Uani 1 1 d . . . . .
H35 H 0.7050 0.4637 0.6159 0.016 Uiso 1 1 calc R U . . .
C36 C 0.8105(3) 0.5083(2) 0.52025(18) 0.0159(6) Uani 1 1 d . . . . .
H36 H 0.8641 0.5302 0.5413 0.019 Uiso 1 1 calc R U . . .
C37 C 0.8295(3) 0.5168(2) 0.44418(18) 0.0157(6) Uani 1 1 d . . . . .
H37 H 0.8960 0.5438 0.4143 0.019 Uiso 1 1 calc R U . . .
C38 C 0.7528(2) 0.48654(19) 0.41301(17) 0.0130(6) Uani 1 1 d . . . . .
H38 H 0.7659 0.4930 0.3615 0.016 Uiso 1 1 calc R U . . .
C39 C 0.6539(2) 0.44564(19) 0.45688(16) 0.0111(6) Uani 1 1 d . . . . .
C40 C 0.5725(2) 0.41312(18) 0.42376(16) 0.0114(6) Uani 1 1 d . . . . .
C41 C 0.4850(2) 0.35853(19) 0.47049(17) 0.0121(6) Uani 1 1 d . . . . .
C42 C 0.4130(3) 0.31521(19) 0.44063(17) 0.0142(6) Uani 1 1 d . . . . .
H42 H 0.4222 0.3226 0.3893 0.017 Uiso 1 1 calc R U . . .
C43 C 0.3303(3) 0.2627(2) 0.48473(18) 0.0173(7) Uani 1 1 d . . . . .
H43 H 0.2840 0.2328 0.4636 0.021 Uiso 1 1 calc R U . . .
C44 C 0.3131(3) 0.2525(2) 0.56053(18) 0.0168(6) Uani 1 1 d . . . . .
H44 H 0.2554 0.2160 0.5908 0.020 Uiso 1 1 calc R U . . .
C45 C 0.3802(3) 0.29569(19) 0.59085(17) 0.0152(6) Uani 1 1 d . . . . .
H45 H 0.3671 0.2896 0.6424 0.018 Uiso 1 1 calc R U . . .
C46 C 0.4677(2) 0.34873(19) 0.54746(17) 0.0119(6) Uani 1 1 d . . . . .
C47 C 0.8020(3) 0.5852(2) 0.7087(2) 0.0291(8) Uani 1 1 d . . . . .
H47A H 0.8578 0.5404 0.6821 0.044 Uiso 1 1 calc R U . . .
H47B H 0.8447 0.6258 0.7256 0.044 Uiso 1 1 calc R U . . .
H47C H 0.7542 0.6224 0.6763 0.044 Uiso 1 1 calc R U . . .
C48 C 0.7247(3) 0.5347(2) 0.77266(19) 0.0184(7) Uani 1 1 d . . . . .
C49 C 0.7409(3) 0.5039(2) 0.84323(19) 0.0209(7) Uani 1 1 d . . . . .
H49 H 0.8055 0.5109 0.8623 0.025 Uiso 1 1 calc R U . . .
C50 C 0.6425(3) 0.4608(2) 0.87962(18) 0.0190(7) Uani 1 1 d . . . . .
C51 C 0.6121(3) 0.4153(3) 0.95674(19) 0.0294(8) Uani 1 1 d . . . . .
H51A H 0.5323 0.3981 0.9678 0.044 Uiso 1 1 calc R U . . .
H51B H 0.6171 0.4582 0.9892 0.044 Uiso 1 1 calc R U . . .
H51C H 0.6668 0.3595 0.9640 0.044 Uiso 1 1 calc R U . . .
C52 C 0.0614(3) 0.3807(2) 0.75143(19) 0.0234(7) Uani 1 1 d . . . . .
H52A H 0.0205 0.4374 0.7297 0.035 Uiso 1 1 calc R U . . .
H52B H 0.0049 0.3366 0.7757 0.035 Uiso 1 1 calc R U . . .
H52C H 0.1200 0.3532 0.7132 0.035 Uiso 1 1 calc R U . . .
C53 C 0.1204(3) 0.4034(2) 0.80597(19) 0.0177(7) Uani 1 1 d . . . . .
C54 C 0.0758(3) 0.4088(2) 0.87971(19) 0.0209(7) Uani 1 1 d . . . . .
H54 H -0.0008 0.3988 0.9069 0.025 Uiso 1 1 calc R U . . .
C55 C 0.1663(3) 0.4317(2) 0.90510(18) 0.0167(6) Uani 1 1 d . . . . .
C56 C 0.1719(3) 0.4464(2) 0.97928(18) 0.0251(8) Uani 1 1 d . . . . .
H56A H 0.2538 0.4402 0.9830 0.038 Uiso 1 1 calc R U . . .
H56B H 0.1306 0.4001 1.0159 0.038 Uiso 1 1 calc R U . . .
H56C H 0.1349 0.5086 0.9877 0.038 Uiso 1 1 calc R U . . .
C57 C 0.4006(3) 0.7174(2) 0.74537(18) 0.0205(7) Uani 1 1 d . . . . .
H57A H 0.3774 0.7244 0.6981 0.025 Uiso 1 1 calc R U . . .
H57B H 0.4854 0.7226 0.7361 0.025 Uiso 1 1 calc R U . . .
C58 C 0.3302(3) 0.7895(2) 0.79095(19) 0.0217(7) Uani 1 1 d . . . . .
H58A H 0.2486 0.8018 0.7846 0.026 Uiso 1 1 calc R U . . .
H58B H 0.3661 0.8483 0.7782 0.026 Uiso 1 1 calc R U . . .
C59 C 0.3355(3) 0.7437(2) 0.8684(2) 0.0259(8) Uani 1 1 d . . . . .
H59A H 0.4003 0.7640 0.8840 0.031 Uiso 1 1 calc R U . . .
H59B H 0.2612 0.7594 0.9030 0.031 Uiso 1 1 calc R U . . .
C60 C 0.3562(3) 0.6400(2) 0.86507(18) 0.0241(8) Uani 1 1 d . . . . .
H60A H 0.4265 0.6119 0.8837 0.029 Uiso 1 1 calc R U . . .
H60B H 0.2882 0.6091 0.8949 0.029 Uiso 1 1 calc R U . . .
C61 C 0.4675(4) 0.2610(3) 0.8783(2) 0.0431(12) Uani 1 1 d . . . . .
H61A H 0.3972 0.2943 0.9063 0.052 Uiso 1 1 calc R U . . .
H61B H 0.5371 0.2743 0.8931 0.052 Uiso 1 1 calc R U . . .
C62 C 0.4588(4) 0.1613(2) 0.8924(2) 0.0314(9) Uani 1 1 d . . . . .
H62E H 0.3760 0.1486 0.9060 0.038 Uiso 1 1 calc R U . . .
H62F H 0.4981 0.1306 0.9321 0.038 Uiso 1 1 calc R U . . .
C63 C 0.5209(3) 0.1282(2) 0.82009(19) 0.0212(7) Uani 1 1 d . . . . .
H63A H 0.6058 0.1124 0.8173 0.025 Uiso 1 1 calc R U . . .
H63B H 0.4878 0.0736 0.8131 0.025 Uiso 1 1 calc R U . . .
C64 C 0.4971(4) 0.2112(2) 0.7647(2) 0.0289(9) Uani 1 1 d . . . . .
H64C H 0.5648 0.2165 0.7228 0.035 Uiso 1 1 calc R U . . .
H64D H 0.4275 0.2053 0.7466 0.035 Uiso 1 1 calc R U . . .
C65 C 0.3570(3) 0.9880(2) 0.6413(2) 0.0273(8) Uani 1 1 d . . . . .
H65A H 0.3343 1.0447 0.6091 0.033 Uiso 1 1 calc R U . . .
H65B H 0.2858 0.9585 0.6672 0.033 Uiso 1 1 calc R U . . .
C66 C 0.4443(3) 0.9212(2) 0.5971(2) 0.0239(8) Uani 1 1 d . . . . .
H66A H 0.4408 0.9350 0.5450 0.029 Uiso 1 1 calc R U . . .
H66B H 0.4288 0.8563 0.6158 0.029 Uiso 1 1 calc R U . . .
C67 C 0.5628(3) 0.9383(2) 0.6077(2) 0.0274(8) Uani 1 1 d . . . . .
H67A H 0.5996 0.8827 0.6346 0.033 Uiso 1 1 calc R U . . .
H67B H 0.6164 0.9556 0.5603 0.033 Uiso 1 1 calc R U . . .
C68 C 0.5329(3) 1.0180(3) 0.6517(2) 0.0305(9) Uani 1 1 d . . . . .
H68A H 0.5866 1.0128 0.6850 0.037 Uiso 1 1 calc R U . . .
H68B H 0.5381 1.0782 0.6192 0.037 Uiso 1 1 calc R U . . .
Ce1 Ce 1.07725(2) 1.02939(2) 0.24872(2) 0.01222(5) Uani 1 1 d . . . . .
Ce2 Ce 0.43641(2) 0.46545(2) 0.75258(2) 0.01158(5) Uani 1 1 d . . . . .
N1 N 0.9940(2) 1.19504(17) 0.22150(15) 0.0170(6) Uani 1 1 d . . . . .
N2 N 1.0310(2) 1.15956(17) 0.15623(15) 0.0172(6) Uani 1 1 d . . . . .
N3 N 1.1695(2) 0.91668(17) 0.16514(14) 0.0157(5) Uani 1 1 d . . . . .
N4 N 1.1664(2) 0.86727(17) 0.23415(15) 0.0162(5) Uani 1 1 d . . . . .
N5 N 0.6233(2) 0.51024(17) 0.76647(15) 0.0149(5) Uani 1 1 d . . . . .
N6 N 0.5719(2) 0.46413(17) 0.83362(14) 0.0169(6) Uani 1 1 d . . . . .
N7 N 0.2597(2) 0.44185(17) 0.84913(14) 0.0147(5) Uani 1 1 d . . . . .
N8 N 0.2313(2) 0.42353(17) 0.78722(15) 0.0166(6) Uani 1 1 d . . . . .
O1 O 0.94242(18) 0.97762(14) 0.35656(12) 0.0144(4) Uani 1 1 d . . . . .
O2 O 0.85057(18) 0.94452(14) 0.65245(12) 0.0153(4) Uani 1 1 d . . . . .
O3 O 0.90452(19) 0.97719(14) 0.21122(12) 0.0181(5) Uani 1 1 d . . . . .
O4 O 1.2799(2) 1.08988(15) 0.18967(13) 0.0205(5) Uani 1 1 d . . . . .
O5 O 0.51631(18) 0.38956(14) 0.64982(11) 0.0141(4) Uani 1 1 d . . . . .
O6 O 0.58395(18) 0.42771(14) 0.35465(12) 0.0143(4) Uani 1 1 d . . . . .
O7 O 0.37254(19) 0.62993(14) 0.78924(12) 0.0163(5) Uani 1 1 d . . . . .
O8 O 0.4773(2) 0.29074(15) 0.80107(13) 0.0259(6) Uani 1 1 d . . . . .
O9 O 0.4156(2) 1.00987(17) 0.69199(15) 0.0319(6) Uani 1 1 d . . . . .

loop_
_atom_site_aniso_label
_atom_site_aniso_U_11
_atom_site_aniso_U_22
_atom_site_aniso_U_33
_atom_site_aniso_U_23
_atom_site_aniso_U_13
_atom_site_aniso_U_12
C1 0.0094(13) 0.0151(13) 0.0148(16) -0.0050(12) -0.0065(12) -0.0022(11)
C2 0.0103(14) 0.0159(13) 0.0122(15) -0.0065(12) -0.0041(12) -0.0006(11)
C3 0.0134(14) 0.0180(14) 0.0138(16) -0.0082(12) -0.0029(12) -0.0012(11)
C4 0.0159(15) 0.0148(14) 0.0196(17) -0.0089(12) -0.0051(13) -0.0005(11)
C5 0.0174(15) 0.0139(14) 0.0191(17) -0.0021(12) -0.0049(13) -0.0028(12)
C6 0.0145(15) 0.0164(14) 0.0129(16) -0.0030(12) -0.0029(12) -0.0023(11)
C7 0.0100(13) 0.0146(13) 0.0118(15) -0.0062(11) -0.0016(11) -0.0016(11)
C8 0.0087(13) 0.0148(13) 0.0111(15) -0.0039(11) -0.0013(11) -0.0040(11)
C9 0.0094(13) 0.0128(13) 0.0156(16) -0.0050(11) -0.0033(12) -0.0009(11)
C10 0.0121(14) 0.0193(14) 0.0172(17) -0.0090(13) -0.0012(12) -0.0026(11)
C11 0.0148(15) 0.0167(14) 0.0261(19) -0.0113(13) -0.0045(14) 0.0010(12)
C12 0.0162(15) 0.0154(14) 0.0246(19) -0.0036(13) -0.0066(14) 0.0010(12)
C13 0.0151(15) 0.0175(14) 0.0152(16) -0.0037(12) -0.0061(12) -0.0025(12)
C14 0.0088(13) 0.0136(13) 0.0141(16) -0.0052(11) -0.0034(11) -0.0023(10)
C15 0.0232(18) 0.0162(15) 0.032(2) -0.0066(14) -0.0099(15) 0.0017(13)
C16 0.0154(15) 0.0149(14) 0.0249(19) -0.0022(13) -0.0074(14) -0.0020(12)
C17 0.0239(18) 0.0175(15) 0.025(2) 0.0022(14) -0.0096(15) -0.0035(13)
C18 0.0249(18) 0.0198(15) 0.0195(18) 0.0035(13) -0.0064(14) -0.0071(13)
C19 0.044(2) 0.0328(19) 0.0162(19) 0.0031(15) -0.0114(17) -0.0092(17)
C20 0.039(2) 0.0326(19) 0.0146(18) -0.0111(15) -0.0047(16) 0.0020(16)
C21 0.0173(16) 0.0257(16) 0.0172(17) -0.0133(14) -0.0029(13) -0.0011(13)
C22 0.0263(18) 0.0205(15) 0.0194(18) -0.0124(14) -0.0053(14) 0.0017(13)
C23 0.0162(15) 0.0153(14) 0.0205(18) -0.0066(13) -0.0049(13) 0.0013(12)
C24 0.035(2) 0.0166(15) 0.0220(19) -0.0018(14) -0.0058(16) 0.0033(14)
C25 0.0258(18) 0.0170(15) 0.0220(19) -0.0021(13) -0.0056(15) -0.0052(13)
C26 0.066(3) 0.030(2) 0.041(3) -0.0014(18) -0.034(2) -0.016(2)
C27 0.050(3) 0.040(2) 0.034(2) 0.0005(18) -0.026(2) -0.0187(19)
C28 0.0307(19) 0.0251(17) 0.0165(18) -0.0040(14) -0.0136(15) -0.0051(14)
C29 0.033(2) 0.0313(19) 0.023(2) -0.0112(16) -0.0016(16) -0.0138(16)
C30 0.034(2) 0.0238(18) 0.037(2) -0.0108(17) -0.0019(18) -0.0087(15)
C31 0.040(2) 0.0319(19) 0.0166(19) -0.0007(15) -0.0028(16) -0.0124(16)
C32 0.033(2) 0.0270(18) 0.0154(18) -0.0061(14) 0.0027(15) -0.0050(15)
C33 0.0128(14) 0.0101(12) 0.0107(15) -0.0037(11) -0.0052(11) 0.0042(10)
C34 0.0154(14) 0.0106(12) 0.0107(15) -0.0057(11) -0.0054(12) 0.0026(11)
C35 0.0184(15) 0.0132(13) 0.0114(15) -0.0066(11) -0.0073(12) 0.0028(11)
C36 0.0164(15) 0.0156(14) 0.0192(17) -0.0061(12) -0.0098(13) 0.0005(12)
C37 0.0144(15) 0.0150(14) 0.0165(17) -0.0033(12) -0.0013(13) -0.0003(11)
C38 0.0149(14) 0.0140(13) 0.0100(15) -0.0051(11) -0.0016(12) 0.0008(11)
C39 0.0134(14) 0.0107(12) 0.0089(14) -0.0051(11) -0.0019(11) 0.0036(10)
C40 0.0143(14) 0.0099(12) 0.0105(15) -0.0056(11) -0.0047(12) 0.0050(11)
C41 0.0129(14) 0.0110(12) 0.0131(15) -0.0058(11) -0.0041(12) 0.0033(11)
C42 0.0148(15) 0.0162(14) 0.0127(16) -0.0055(12) -0.0051(12) 0.0026(11)
C43 0.0174(16) 0.0166(14) 0.0204(18) -0.0085(13) -0.0059(13) -0.0005(12)
C44 0.0160(15) 0.0157(14) 0.0186(17) -0.0027(12) -0.0030(13) -0.0020(12)
C45 0.0174(15) 0.0157(14) 0.0107(15) -0.0015(12) -0.0017(12) 0.0010(12)
C46 0.0105(14) 0.0121(13) 0.0131(15) -0.0033(11) -0.0031(12) 0.0015(11)
C47 0.029(2) 0.0334(19) 0.027(2) -0.0013(16) -0.0090(17) -0.0109(16)
C48 0.0225(17) 0.0171(14) 0.0194(18) -0.0055(13) -0.0109(14) 0.0000(12)
C49 0.0249(18) 0.0214(16) 0.0212(18) -0.0094(14) -0.0133(15) 0.0031(13)
C50 0.0255(18) 0.0196(15) 0.0139(17) -0.0084(13) -0.0085(14) 0.0055(13)
C51 0.035(2) 0.038(2) 0.0148(18) -0.0076(16) -0.0094(16) 0.0066(16)
C52 0.0244(18) 0.0267(17) 0.0231(19) -0.0010(15) -0.0110(15) -0.0094(14)
C53 0.0179(16) 0.0144(14) 0.0216(18) -0.0024(13) -0.0056(14) -0.0026(12)
C54 0.0185(16) 0.0210(16) 0.0214(19) -0.0026(14) -0.0001(14) -0.0043(13)
C55 0.0173(15) 0.0178(14) 0.0135(16) -0.0034(12) 0.0002(13) -0.0019(12)
C56 0.0283(19) 0.0341(19) 0.0126(17) -0.0062(15) 0.0016(14) -0.0090(15)
C57 0.0347(19) 0.0158(14) 0.0105(16) -0.0038(12) 0.0000(14) -0.0071(13)
C58 0.0308(19) 0.0156(15) 0.0209(18) -0.0061(13) -0.0075(15) -0.0021(13)
C59 0.036(2) 0.0259(17) 0.0202(19) -0.0133(15) -0.0077(16) -0.0023(15)
C60 0.040(2) 0.0240(17) 0.0080(16) -0.0073(13) -0.0033(15) 0.0008(15)
C61 0.080(3) 0.0253(19) 0.016(2) -0.0033(16) -0.005(2) 0.008(2)
C62 0.050(2) 0.0266(18) 0.0168(19) -0.0032(15) -0.0061(18) -0.0041(17)
C63 0.0250(18) 0.0161(15) 0.0237(19) -0.0031(13) -0.0075(15) -0.0022(13)
C64 0.048(2) 0.0220(17) 0.0183(19) -0.0079(14) -0.0101(17) 0.0009(16)
C65 0.0182(17) 0.0280(18) 0.038(2) -0.0117(17) -0.0066(16) -0.0017(14)
C66 0.0198(17) 0.0252(17) 0.029(2) -0.0055(15) -0.0085(15) -0.0049(14)
C67 0.0220(18) 0.0351(19) 0.027(2) -0.0107(16) -0.0059(16) -0.0005(15)
C68 0.0204(18) 0.035(2) 0.040(2) -0.0146(18) -0.0044(17) -0.0089(15)
Ce1 0.01822(9) 0.01095(8) 0.00841(9) -0.00411(6) -0.00337(7) -0.00062(6)
Ce2 0.01504(9) 0.01404(8) 0.00640(9) -0.00393(6) -0.00217(7) -0.00131(6)
N1 0.0178(13) 0.0168(12) 0.0187(15) -0.0060(11) -0.0058(11) -0.0023(10)
N2 0.0250(15) 0.0165(12) 0.0111(14) -0.0018(10) -0.0048(11) -0.0038(11)
N3 0.0204(14) 0.0174(12) 0.0100(13) -0.0048(10) -0.0028(11) -0.0011(10)
N4 0.0213(14) 0.0154(12) 0.0120(14) -0.0045(10) -0.0031(11) -0.0006(10)
N5 0.0149(13) 0.0177(12) 0.0143(14) -0.0054(10) -0.0060(11) -0.0001(10)
N6 0.0214(14) 0.0213(13) 0.0074(13) -0.0038(10) -0.0028(11) 0.0008(11)
N7 0.0182(13) 0.0179(12) 0.0094(13) -0.0050(10) -0.0025(11) -0.0034(10)
N8 0.0200(14) 0.0188(13) 0.0135(14) -0.0042(11) -0.0052(11) -0.0054(10)
O1 0.0170(11) 0.0190(10) 0.0098(11) -0.0049(9) -0.0049(9) -0.0037(8)
O2 0.0183(11) 0.0194(10) 0.0098(11) -0.0065(9) -0.0028(9) -0.0030(8)
O3 0.0262(12) 0.0175(11) 0.0138(12) -0.0033(9) -0.0087(10) -0.0044(9)
O4 0.0269(13) 0.0219(11) 0.0139(12) -0.0057(9) -0.0031(10) -0.0050(9)
O5 0.0201(11) 0.0169(10) 0.0056(10) -0.0041(8) -0.0032(9) 0.0006(8)
O6 0.0179(11) 0.0166(10) 0.0100(11) -0.0059(8) -0.0053(9) 0.0010(8)
O7 0.0250(12) 0.0162(10) 0.0082(11) -0.0052(8) -0.0030(9) -0.0012(9)
O8 0.0455(16) 0.0171(11) 0.0124(13) -0.0046(9) -0.0027(11) 0.0018(10)
O9 0.0214(13) 0.0395(15) 0.0377(17) -0.0202(13) 0.0029(12) -0.0103(11)

loop_
_atom_type_symbol
_atom_type_description
_atom_type_scat_dispersion_real
_atom_type_scat_dispersion_imag
_atom_type_scat_source
C C 0.0033 0.0016 'International Tables Vol C Tables 4.2.6.8 and 6.1.1.4'
H H 0.0000 0.0000 'International Tables Vol C Tables 4.2.6.8 and 6.1.1.4'
Ce Ce -0.2486 2.6331 'International Tables Vol C Tables 4.2.6.8 and 6.1.1.4'
N N 0.0061 0.0033 'International Tables Vol C Tables 4.2.6.8 and 6.1.1.4'
O O 0.0106 0.0060 'International Tables Vol C Tables 4.2.6.8 and 6.1.1.4'

loop_
_geom_angle_atom_site_label_1
_geom_angle_atom_site_label_2
_geom_angle_atom_site_label_3
_geom_angle
_geom_angle_site_symmetry_1
_geom_angle_site_symmetry_3
_geom_angle_publ_flag
O1 C1 C14 121.0(3) . . ?
O1 C1 C2 120.8(3) . . ?
C14 C1 C2 118.2(3) . . ?
C3 C2 C7 118.9(3) . . ?
C3 C2 C1 120.3(3) . . ?
C7 C2 C1 120.7(3) . . ?
C4 C3 C2 120.9(3) . . ?
C4 C3 H3 119.6 . . ?
C2 C3 H3 119.6 . . ?
C3 C4 C5 120.4(3) . . ?
C3 C4 H4 119.8 . . ?
C5 C4 H4 119.8 . . ?
C6 C5 C4 120.2(3) . . ?
C6 C5 H5 119.9 . . ?
C4 C5 H5 119.9 . . ?
C5 C6 C7 120.5(3) . . ?
C5 C6 H6 119.7 . . ?
C7 C6 H6 119.7 . . ?
C6 C7 C2 119.1(3) . . ?
C6 C7 C8 120.3(3) . . ?
C2 C7 C8 120.6(3) . . ?
O2 C8 C9 121.2(3) . . ?
O2 C8 C7 120.7(3) . . ?
C9 C8 C7 118.0(3) . . ?
C10 C9 C14 118.9(3) . . ?
C10 C9 C8 120.1(3) . . ?
C14 C9 C8 121.0(2) . . ?
C11 C10 C9 120.5(3) . . ?
C11 C10 H10 119.8 . . ?
C9 C10 H10 119.8 . . ?
C10 C11 C12 120.9(3) . . ?
C10 C11 H11 119.6 . . ?
C12 C11 H11 119.6 . . ?
C13 C12 C11 120.1(3) . . ?
C13 C12 H12 119.9 . . ?
C11 C12 H12 119.9 . . ?
C12 C13 C14 120.6(3) . . ?
C12 C13 H13 119.7 . . ?
C14 C13 H13 119.7 . . ?
C13 C14 C9 119.1(3) . . ?
C13 C14 C1 120.4(3) . . ?
C9 C14 C1 120.5(3) . . ?
C16 C15 H15A 109.5 . . ?
C16 C15 H15B 109.5 . . ?
H15A C15 H15B 109.5 . . ?
C16 C15 H15C 109.5 . . ?
H15A C15 H15C 109.5 . . ?
H15B C15 H15C 109.5 . . ?
N1 C16 C17 109.2(3) . . ?
N1 C16 C15 121.6(3) . . ?
C17 C16 C15 129.1(3) . . ?
C16 C17 C18 105.8(3) . . ?
C16 C17 H17 127.1 . . ?
C18 C17 H17 127.1 . . ?
N2 C18 C17 109.2(3) . . ?
N2 C18 C19 120.4(3) . . ?
C17 C18 C19 130.5(3) . . ?
C18 C19 H19A 109.5 . . ?
C18 C19 H19B 109.5 . . ?
H19A C19 H19B 109.5 . . ?
C18 C19 H19C 109.5 . . ?
H19A C19 H19C 109.5 . . ?
H19B C19 H19C 109.5 . . ?
C21 C20 H20A 109.5 . . ?
C21 C20 H20B 109.5 . . ?
H20A C20 H20B 109.5 . . ?
C21 C20 H20C 109.5 . . ?
H20A C20 H20C 109.5 . . ?
H20B C20 H20C 109.5 . . ?
N3 C21 C22 108.9(3) . . ?
N3 C21 C20 120.7(3) . . ?
C22 C21 C20 130.3(3) . . ?
C23 C22 C21 106.1(3) . . ?
C23 C22 H22 127.0 . . ?
C21 C22 H22 127.0 . . ?
N4 C23 C22 108.8(3) . . ?
N4 C23 C24 122.1(3) . . ?
C22 C23 C24 129.1(3) . . ?
C23 C24 H24A 109.5 . . ?
C23 C24 H24B 109.5 . . ?
H24A C24 H24B 109.5 . . ?
C23 C24 H24C 109.5 . . ?
H24A C24 H24C 109.5 . . ?
H24B C24 H24C 109.5 . . ?
O3 C25 C26 105.6(3) . . ?
O3 C25 H25A 110.6 . . ?
C26 C25 H25A 110.6 . . ?
O3 C25 H25B 110.6 . . ?
C26 C25 H25B 110.6 . . ?
H25A C25 H25B 108.8 . . ?
C25 C26 C27 102.3(3) . . ?
C25 C26 H26A 111.3 . . ?
C27 C26 H26A 111.3 . . ?
C25 C26 H26B 111.3 . . ?
C27 C26 H26B 111.3 . . ?
H26A C26 H26B 109.2 . . ?
C28 C27 C26 101.2(3) . . ?
C28 C27 H27A 111.5 . . ?
C26 C27 H27A 111.5 . . ?
C28 C27 H27B 111.5 . . ?
C26 C27 H27B 111.5 . . ?
H27A C27 H27B 109.3 . . ?
O3 C28 C27 105.4(3) . . ?
O3 C28 H28A 110.7 . . ?
C27 C28 H28A 110.7 . . ?
O3 C28 H28B 110.7 . . ?
C27 C28 H28B 110.7 . . ?
H28A C28 H28B 108.8 . . ?
O4 C29 C30 103.1(3) . . ?
O4 C29 H29A 111.1 . . ?
C30 C29 H29A 111.1 . . ?
O4 C29 H29B 111.1 . . ?
C30 C29 H29B 111.1 . . ?
H29A C29 H29B 109.1 . . ?
C29 C30 C31 102.8(3) . . ?
C29 C30 H30A 111.2 . . ?
C31 C30 H30A 111.2 . . ?
C29 C30 H30B 111.2 . . ?
C31 C30 H30B 111.2 . . ?
H30A C30 H30B 109.1 . . ?
C30 C31 C32 104.3(3) . . ?
C30 C31 H31A 110.9 . . ?
C32 C31 H31A 110.9 . . ?
C30 C31 H31B 110.9 . . ?
C32 C31 H31B 110.9 . . ?
H31A C31 H31B 108.9 . . ?
O4 C32 C31 107.0(3) . . ?
O4 C32 H32A 110.3 . . ?
C31 C32 H32A 110.3 . . ?
O4 C32 H32B 110.3 . . ?
C31 C32 H32B 110.3 . . ?
H32A C32 H32B 108.6 . . ?
O5 C33 C46 120.7(3) . . ?
O5 C33 C34 121.0(3) . . ?
C46 C33 C34 118.2(3) . . ?
C35 C34 C39 119.2(3) . . ?
C35 C34 C33 120.1(3) . . ?
C39 C34 C33 120.7(3) . . ?
C36 C35 C34 120.0(3) . . ?
C36 C35 H35 120.0 . . ?
C34 C35 H35 120.0 . . ?
C35 C36 C37 121.1(3) . . ?
C35 C36 H36 119.4 . . ?
C37 C36 H36 119.4 . . ?
C38 C37 C36 120.2(3) . . ?
C38 C37 H37 119.9 . . ?
C36 C37 H37 119.9 . . ?
C37 C38 C39 120.5(3) . . ?
C37 C38 H38 119.8 . . ?
C39 C38 H38 119.8 . . ?
C38 C39 C34 119.0(3) . . ?
C38 C39 C40 120.5(3) . . ?
C34 C39 C40 120.5(3) . . ?
O6 C40 C41 121.5(3) . . ?
O6 C40 C39 120.4(3) . . ?
C41 C40 C39 118.0(3) . . ?
C42 C41 C46 118.7(3) . . ?
C42 C41 C40 120.6(3) . . ?
C46 C41 C40 120.7(3) . . ?
C43 C42 C41 120.8(3) . . ?
C43 C42 H42 119.6 . . ?
C41 C42 H42 119.6 . . ?
C42 C43 C44 120.7(3) . . ?
C42 C43 H43 119.7 . . ?
C44 C43 H43 119.7 . . ?
C45 C44 C43 119.5(3) . . ?
C45 C44 H44 120.2 . . ?
C43 C44 H44 120.2 . . ?
C44 C45 C46 121.6(3) . . ?
C44 C45 H45 119.2 . . ?
C46 C45 H45 119.2 . . ?
C45 C46 C41 118.6(3) . . ?
C45 C46 C33 120.6(3) . . ?
C41 C46 C33 120.7(3) . . ?
C48 C47 H47A 109.5 . . ?
C48 C47 H47B 109.5 . . ?
H47A C47 H47B 109.5 . . ?
C48 C47 H47C 109.5 . . ?
H47A C47 H47C 109.5 . . ?
H47B C47 H47C 109.5 . . ?
N5 C48 C49 109.6(3) . . ?
N5 C48 C47 120.5(3) . . ?
C49 C48 C47 129.8(3) . . ?
C50 C49 C48 105.2(3) . . ?
C50 C49 H49 127.4 . . ?
C48 C49 H49 127.4 . . ?
N6 C50 C49 109.4(3) . . ?
N6 C50 C51 121.6(3) . . ?
C49 C50 C51 129.0(3) . . ?
C50 C51 H51A 109.5 . . ?
C50 C51 H51B 109.5 . . ?
H51A C51 H51B 109.5 . . ?
C50 C51 H51C 109.5 . . ?
H51A C51 H51C 109.5 . . ?
H51B C51 H51C 109.5 . . ?
C53 C52 H52A 109.5 . . ?
C53 C52 H52B 109.5 . . ?
H52A C52 H52B 109.5 . . ?
C53 C52 H52C 109.5 . . ?
H52A C52 H52C 109.5 . . ?
H52B C52 H52C 109.5 . . ?
N8 C53 C54 109.5(3) . . ?
N8 C53 C52 121.5(3) . . ?
C54 C53 C52 129.0(3) . . ?
C55 C54 C53 105.7(3) . . ?
C55 C54 H54 127.1 . . ?
C53 C54 H54 127.1 . . ?
N7 C55 C54 108.8(3) . . ?
N7 C55 C56 120.4(3) . . ?
C54 C55 C56 130.8(3) . . ?
C55 C56 H56A 109.5 . . ?
C55 C56 H56B 109.5 . . ?
H56A C56 H56B 109.5 . . ?
C55 C56 H56C 109.5 . . ?
H56A C56 H56C 109.5 . . ?
H56B C56 H56C 109.5 . . ?
O7 C57 C58 104.2(3) . . ?
O7 C57 H57A 110.9 . . ?
C58 C57 H57A 110.9 . . ?
O7 C57 H57B 110.9 . . ?
C58 C57 H57B 110.9 . . ?
H57A C57 H57B 108.9 . . ?
C57 C58 C59 102.6(3) . . ?
C57 C58 H58A 111.3 . . ?
C59 C58 H58A 111.3 . . ?
C57 C58 H58B 111.3 . . ?
C59 C58 H58B 111.3 . . ?
H58A C58 H58B 109.2 . . ?
C60 C59 C58 105.1(3) . . ?
C60 C59 H59A 110.7 . . ?
C58 C59 H59A 110.7 . . ?
C60 C59 H59B 110.7 . . ?
C58 C59 H59B 110.7 . . ?
H59A C59 H59B 108.8 . . ?
O7 C60 C59 106.6(3) . . ?
O7 C60 H60A 110.4 . . ?
C59 C60 H60A 110.4 . . ?
O7 C60 H60B 110.4 . . ?
C59 C60 H60B 110.4 . . ?
H60A C60 H60B 108.6 . . ?
O8 C61 C62 107.5(3) . . ?
O8 C61 H61A 110.2 . . ?
C62 C61 H61A 110.2 . . ?
O8 C61 H61B 110.2 . . ?
C62 C61 H61B 110.2 . . ?
H61A C61 H61B 108.5 . . ?
C61 C62 C63 103.9(3) . . ?
C61 C62 H62E 111.0 . . ?
C63 C62 H62E 111.0 . . ?
C61 C62 H62F 111.0 . . ?
C63 C62 H62F 111.0 . . ?
H62E C62 H62F 109.0 . . ?
C64 C63 C62 102.7(3) . . ?
C64 C63 H63A 111.2 . . ?
C62 C63 H63A 111.2 . . ?
C64 C63 H63B 111.2 . . ?
C62 C63 H63B 111.2 . . ?
H63A C63 H63B 109.1 . . ?
O8 C64 C63 106.7(3) . . ?
O8 C64 H64C 110.4 . . ?
C63 C64 H64C 110.4 . . ?
O8 C64 H64D 110.4 . . ?
C63 C64 H64D 110.4 . . ?
H64C C64 H64D 108.6 . . ?
O9 C65 C66 105.7(3) . . ?
O9 C65 H65A 110.6 . . ?
C66 C65 H65A 110.6 . . ?
O9 C65 H65B 110.6 . . ?
C66 C65 H65B 110.6 . . ?
H65A C65 H65B 108.7 . . ?
C65 C66 C67 103.8(3) . . ?
C65 C66 H66A 111.0 . . ?
C67 C66 H66A 111.0 . . ?
C65 C66 H66B 111.0 . . ?
C67 C66 H66B 111.0 . . ?
H66A C66 H66B 109.0 . . ?
C68 C67 C66 103.7(3) . . ?
C68 C67 H67A 111.0 . . ?
C66 C67 H67A 111.0 . . ?
C68 C67 H67B 111.0 . . ?
C66 C67 H67B 111.0 . . ?
H67A C67 H67B 109.0 . . ?
O9 C68 C67 104.9(3) . . ?
O9 C68 H68A 110.8 . . ?
C67 C68 H68A 110.8 . . ?
O9 C68 H68B 110.8 . . ?
C67 C68 H68B 110.8 . . ?
H68A C68 H68B 108.8 . . ?
O2 Ce1 O1 73.12(7) 2_776 . ?
O2 Ce1 N2 120.36(8) 2_776 . ?
O1 Ce1 N2 124.21(8) . . ?
O2 Ce1 N3 125.42(8) 2_776 . ?
O1 Ce1 N3 117.94(8) . . ?
N2 Ce1 N3 97.57(9) . . ?
O2 Ce1 N4 101.66(8) 2_776 . ?
O1 Ce1 N4 91.91(8) . . ?
N2 Ce1 N4 129.75(9) . . ?
N3 Ce1 N4 32.31(8) . . ?
O2 Ce1 N1 93.79(8) 2_776 . ?
O1 Ce1 N1 101.18(8) . . ?
N2 Ce1 N1 32.41(8) . . ?
N3 Ce1 N1 129.96(9) . . ?
N4 Ce1 N1 162.15(9) . . ?
O2 Ce1 O3 145.09(7) 2_776 . ?
O1 Ce1 O3 72.15(7) . . ?
N2 Ce1 O3 77.78(8) . . ?
N3 Ce1 O3 75.42(8) . . ?
N4 Ce1 O3 82.96(8) . . ?
N1 Ce1 O3 89.49(8) . . ?
O2 Ce1 O4 74.94(7) 2_776 . ?
O1 Ce1 O4 147.73(7) . . ?
N2 Ce1 O4 76.79(8) . . ?
N3 Ce1 O4 77.87(8) . . ?
N4 Ce1 O4 90.10(8) . . ?
N1 Ce1 O4 85.29(8) . . ?
O3 Ce1 O4 139.96(7) . . ?
O5 Ce2 O6 71.45(7) . 2_666 ?
O5 Ce2 N7 130.26(8) . . ?
O6 Ce2 N7 117.73(8) 2_666 . ?
O5 Ce2 N6 115.05(8) . . ?
O6 Ce2 N6 128.00(8) 2_666 . ?
N7 Ce2 N6 97.01(9) . . ?
O5 Ce2 N5 96.98(8) . . ?
O6 Ce2 N5 97.86(8) 2_666 . ?
N7 Ce2 N5 126.61(9) . . ?
N6 Ce2 N5 32.34(8) . . ?
O5 Ce2 N8 101.76(8) . . ?
O6 Ce2 N8 96.95(8) 2_666 . ?
N7 Ce2 N8 32.44(8) . . ?
N6 Ce2 N8 128.11(9) . . ?
N5 Ce2 N8 159.04(9) . . ?
O5 Ce2 O8 73.07(7) . . ?
O6 Ce2 O8 143.13(7) 2_666 . ?
N7 Ce2 O8 79.03(8) . . ?
N6 Ce2 O8 76.86(8) . . ?
N5 Ce2 O8 96.03(8) . . ?
N8 Ce2 O8 80.69(8) . . ?
O5 Ce2 O7 141.65(7) . . ?
O6 Ce2 O7 71.73(7) 2_666 . ?
N7 Ce2 O7 77.52(7) . . ?
N6 Ce2 O7 80.47(7) . . ?
N5 Ce2 O7 77.81(7) . . ?
N8 Ce2 O7 92.92(7) . . ?
O8 Ce2 O7 144.88(7) . . ?
C16 N1 N2 107.6(3) . . ?
C16 N1 Ce1 177.7(2) . . ?
N2 N1 Ce1 71.87(15) . . ?
C18 N2 N1 108.2(3) . . ?
C18 N2 Ce1 175.5(2) . . ?
N1 N2 Ce1 75.72(16) . . ?
C21 N3 N4 108.4(3) . . ?
C21 N3 Ce1 167.5(2) . . ?
N4 N3 Ce1 75.28(15) . . ?
C23 N4 N3 107.8(2) . . ?
C23 N4 Ce1 168.7(2) . . ?
N3 N4 Ce1 72.41(14) . . ?
C48 N5 N6 107.5(3) . . ?
C48 N5 Ce2 179.0(2) . . ?
N6 N5 Ce2 73.46(16) . . ?
C50 N6 N5 108.2(3) . . ?
C50 N6 Ce2 177.5(2) . . ?
N5 N6 Ce2 74.20(16) . . ?
C55 N7 N8 108.5(3) . . ?
C55 N7 Ce2 175.9(2) . . ?
N8 N7 Ce2 75.52(16) . . ?
C53 N8 N7 107.5(3) . . ?
C53 N8 Ce2 178.5(2) . . ?
N7 N8 Ce2 72.04(15) . . ?
C1 O1 Ce1 148.09(19) . . ?
C8 O2 Ce1 147.45(19) . 2_776 ?
C28 O3 C25 108.9(2) . . ?
C28 O3 Ce1 123.36(19) . . ?
C25 O3 Ce1 118.44(18) . . ?
C32 O4 C29 106.4(2) . . ?
C32 O4 Ce1 119.7(2) . . ?
C29 O4 Ce1 122.34(19) . . ?
C33 O5 Ce2 148.37(18) . . ?
C40 O6 Ce2 148.29(17) . 2_666 ?
C57 O7 C60 108.1(2) . . ?
C57 O7 Ce2 127.28(17) . . ?
C60 O7 Ce2 118.37(17) . . ?
C64 O8 C61 109.4(3) . . ?
C64 O8 Ce2 130.7(2) . . ?
C61 O8 Ce2 119.55(19) . . ?
C65 O9 C68 104.5(3) . . ?

loop_
_geom_bond_atom_site_label_1
_geom_bond_atom_site_label_2
_geom_bond_distance
_geom_bond_site_symmetry_2
_geom_bond_publ_flag
C1 O1 1.276(4) . ?
C1 C14 1.440(4) . ?
C1 C2 1.449(4) . ?
C2 C3 1.404(4) . ?
C2 C7 1.419(4) . ?
C3 C4 1.374(4) . ?
C3 H3 0.9500 . ?
C4 C5 1.393(4) . ?
C4 H4 0.9500 . ?
C5 C6 1.380(4) . ?
C5 H5 0.9500 . ?
C6 C7 1.408(4) . ?
C6 H6 0.9500 . ?
C7 C8 1.451(4) . ?
C8 O2 1.280(4) . ?
C8 C9 1.443(4) . ?
C9 C10 1.416(4) . ?
C9 C14 1.421(4) . ?
C10 C11 1.369(4) . ?
C10 H10 0.9500 . ?
C11 C12 1.401(5) . ?
C11 H11 0.9500 . ?
C12 C13 1.374(4) . ?
C12 H12 0.9500 . ?
C13 C14 1.415(4) . ?
C13 H13 0.9500 . ?
C15 C16 1.495(4) . ?
C15 H15A 0.9800 . ?
C15 H15B 0.9800 . ?
C15 H15C 0.9800 . ?
C16 N1 1.348(4) . ?
C16 C17 1.386(5) . ?
C17 C18 1.390(4) . ?
C17 H17 0.9500 . ?
C18 N2 1.339(4) . ?
C18 C19 1.502(5) . ?
C19 H19A 0.9800 . ?
C19 H19B 0.9800 . ?
C19 H19C 0.9800 . ?
C20 C21 1.497(5) . ?
C20 H20A 0.9800 . ?
C20 H20B 0.9800 . ?
C20 H20C 0.9800 . ?
C21 N3 1.341(4) . ?
C21 C22 1.391(5) . ?
C22 C23 1.386(5) . ?
C22 H22 0.9500 . ?
C23 N4 1.353(4) . ?
C23 C24 1.483(5) . ?
C24 H24A 0.9800 . ?
C24 H24B 0.9800 . ?
C24 H24C 0.9800 . ?
C25 O3 1.464(4) . ?
C25 C26 1.500(5) . ?
C25 H25A 0.9900 . ?
C25 H25B 0.9900 . ?
C26 C27 1.529(5) . ?
C26 H26A 0.9900 . ?
C26 H26B 0.9900 . ?
C27 C28 1.495(5) . ?
C27 H27A 0.9900 . ?
C27 H27B 0.9900 . ?
C28 O3 1.437(4) . ?
C28 H28A 0.9900 . ?
C28 H28B 0.9900 . ?
C29 O4 1.454(4) . ?
C29 C30 1.513(5) . ?
C29 H29A 0.9900 . ?
C29 H29B 0.9900 . ?
C30 C31 1.516(5) . ?
C30 H30A 0.9900 . ?
C30 H30B 0.9900 . ?
C31 C32 1.524(5) . ?
C31 H31A 0.9900 . ?
C31 H31B 0.9900 . ?
C32 O4 1.449(4) . ?
C32 H32A 0.9900 . ?
C32 H32B 0.9900 . ?
C33 O5 1.283(3) . ?
C33 C46 1.438(4) . ?
C33 C34 1.445(4) . ?
C34 C35 1.415(4) . ?
C34 C39 1.418(4) . ?
C35 C36 1.364(4) . ?
C35 H35 0.9500 . ?
C36 C37 1.403(4) . ?
C36 H36 0.9500 . ?
C37 C38 1.365(4) . ?
C37 H37 0.9500 . ?
C38 C39 1.415(4) . ?
C38 H38 0.9500 . ?
C39 C40 1.451(4) . ?
C40 O6 1.278(3) . ?
C40 C41 1.439(4) . ?
C41 C42 1.412(4) . ?
C41 C46 1.420(4) . ?
C42 C43 1.368(4) . ?
C42 H42 0.9500 . ?
C43 C44 1.398(4) . ?
C43 H43 0.9500 . ?
C44 C45 1.371(4) . ?
C44 H44 0.9500 . ?
C45 C46 1.406(4) . ?
C45 H45 0.9500 . ?
C47 C48 1.494(5) . ?
C47 H47A 0.9800 . ?
C47 H47B 0.9800 . ?
C47 H47C 0.9800 . ?
C48 N5 1.343(4) . ?
C48 C49 1.394(5) . ?
C49 C50 1.388(5) . ?
C49 H49 0.9500 . ?
C50 N6 1.343(4) . ?
C50 C51 1.489(5) . ?
C51 H51A 0.9800 . ?
C51 H51B 0.9800 . ?
C51 H51C 0.9800 . ?
C52 C53 1.497(4) . ?
C52 H52A 0.9800 . ?
C52 H52B 0.9800 . ?
C52 H52C 0.9800 . ?
C53 N8 1.341(4) . ?
C53 C54 1.394(5) . ?
C54 C55 1.386(5) . ?
C54 H54 0.9500 . ?
C55 N7 1.348(4) . ?
C55 C56 1.492(5) . ?
C56 H56A 0.9800 . ?
C56 H56B 0.9800 . ?
C56 H56C 0.9800 . ?
C57 O7 1.445(4) . ?
C57 C58 1.520(4) . ?
C57 H57A 0.9900 . ?
C57 H57B 0.9900 . ?
C58 C59 1.527(5) . ?
C58 H58A 0.9900 . ?
C58 H58B 0.9900 . ?
C59 C60 1.525(4) . ?
C59 H59A 0.9900 . ?
C59 H59B 0.9900 . ?
C60 O7 1.448(4) . ?
C60 H60A 0.9900 . ?
C60 H60B 0.9900 . ?
C61 O8 1.445(4) . ?
C61 C62 1.464(5) . ?
C61 H61A 0.9900 . ?
C61 H61B 0.9900 . ?
C62 C63 1.530(5) . ?
C62 H62E 0.9900 . ?
C62 H62F 0.9900 . ?
C63 C64 1.509(5) . ?
C63 H63A 0.9900 . ?
C63 H63B 0.9900 . ?
C64 O8 1.432(4) . ?
C64 H64C 0.9900 . ?
C64 H64D 0.9900 . ?
C65 O9 1.425(4) . ?
C65 C66 1.527(4) . ?
C65 H65A 0.9900 . ?
C65 H65B 0.9900 . ?
C66 C67 1.530(5) . ?
C66 H66A 0.9900 . ?
C66 H66B 0.9900 . ?
C67 C68 1.518(5) . ?
C67 H67A 0.9900 . ?
C67 H67B 0.9900 . ?
C68 O9 1.429(4) . ?
C68 H68A 0.9900 . ?
C68 H68B 0.9900 . ?
Ce1 O2 2.365(2) 2_776 ?
Ce1 O1 2.368(2) . ?
Ce1 N2 2.462(3) . ?
Ce1 N3 2.468(2) . ?
Ce1 N4 2.504(2) . ?
Ce1 N1 2.510(2) . ?
Ce1 O3 2.585(2) . ?
Ce1 O4 2.612(2) . ?
Ce2 O5 2.365(2) . ?
Ce2 O6 2.391(2) 2_666 ?
Ce2 N7 2.459(3) . ?
Ce2 N6 2.482(3) . ?
Ce2 N5 2.492(3) . ?
Ce2 N8 2.503(3) . ?
Ce2 O8 2.596(2) . ?
Ce2 O7 2.603(2) . ?
N1 N2 1.388(4) . ?
N3 N4 1.384(4) . ?
N5 N6 1.385(4) . ?
N7 N8 1.387(4) . ?
O2 Ce1 2.365(2) 2_776 ?
O6 Ce2 2.391(2) 2_666 ?
